data_8105599
loop_
_publ_author_name
'Hou, Bing-Jie'
'Osman, Ibrahim Omar'
'Hu, Dong-Cheng'
'Liu, Jia-Cheng'

_publ_section_title
;
 Crystal structure of
 catena-poly[tetraiodido-(\m2-1,4-bis(2-methyl-1H-imidazol-1-yl)benzene-\k2
 N:N&#x2032;)dimercury(II)], C14H14Hg2I4N4
;
_journal_issue 2
_journal_name_full 'Zeitschrift f\"ur Kristallographie - New Crystal Structures'
_journal_page_first 231
_journal_page_last 232
_journal_paper_doi 10.1515/ncrs-2018-0271
_journal_volume 234
_journal_year 2019
_chemical_formula_sum 'C7 H7 Hg I2 N2'
_chemical_formula_weight 573.54
_space_group_crystal_system monoclinic
_space_group_IT_number 14
_space_group_name_Hall '-P 2ybc'
_space_group_name_H-M_alt 'P 1 21/c 1'
_atom_sites_solution_hydrogens geom
_cell_angle_alpha 90
_cell_angle_beta 96.838(5)
_cell_angle_gamma 90
_cell_formula_units_Z 4
_cell_length_a 4.3592(11)
_cell_length_b 20.116(5)
_cell_length_c 12.713(3)
_cell_measurement_reflns_used 2742
_cell_measurement_temperature 296(2)
_cell_measurement_theta_max 26.74
_cell_measurement_theta_min 2.59
_cell_volume 1106.9(5)
_computing_cell_refinement
;
CrysAlisPro, Agilent Technologies,
Version 1.171.36.28 (release 01-02-2013 CrysAlis171 .NET)
(compiled Feb  1 2013,16:14:44)
;
_computing_data_collection
;
CrysAlisPro, Agilent Technologies,
Version 1.171.36.28 (release 01-02-2013 CrysAlis171 .NET)
(compiled Feb  1 2013,16:14:44)
;
_computing_data_reduction
;
CrysAlisPro, Agilent Technologies,
Version 1.171.36.28 (release 01-02-2013 CrysAlis171 .NET)
(compiled Feb  1 2013,16:14:44)
;
_computing_structure_refinement 'SHELXL-2014/7 (Sheldrick, 2014)'
_computing_structure_solution 'SHELXL-2014/7 (Sheldrick, 2014)'
_diffrn_ambient_temperature 296(2)
_diffrn_measured_fraction_theta_full 0.998
_diffrn_measured_fraction_theta_max 0.998
_diffrn_measurement_device_type 'Bruker APEX-II CCD'
_diffrn_measurement_method '\f and \w scans'
_diffrn_radiation_type MoK\a
_diffrn_radiation_wavelength 0.71073
_diffrn_reflns_av_R_equivalents 0.0411
_diffrn_reflns_av_unetI/netI 0.0421
_diffrn_reflns_Laue_measured_fraction_full 0.998
_diffrn_reflns_Laue_measured_fraction_max 0.998
_diffrn_reflns_limit_h_max 4
_diffrn_reflns_limit_h_min -5
_diffrn_reflns_limit_k_max 23
_diffrn_reflns_limit_k_min -24
_diffrn_reflns_limit_l_max 13
_diffrn_reflns_limit_l_min -15
_diffrn_reflns_number 6289
_diffrn_reflns_point_group_measured_fraction_full 0.998
_diffrn_reflns_point_group_measured_fraction_max 0.998
_diffrn_reflns_theta_full 25.242
_diffrn_reflns_theta_max 25.487
_diffrn_reflns_theta_min 1.905
_exptl_absorpt_coefficient_mu 19.436
_exptl_absorpt_correction_T_max 0.025
_exptl_absorpt_correction_T_min 0.011
_exptl_absorpt_correction_type multi-scan
_exptl_absorpt_process_details sadabs
_exptl_crystal_colour yellow
_exptl_crystal_density_diffrn 3.442
_exptl_crystal_description block
_exptl_crystal_F_000 996
_exptl_crystal_size_max 0.250
_exptl_crystal_size_mid 0.220
_exptl_crystal_size_min 0.190
_refine_diff_density_max 1.855
_refine_diff_density_min -2.184
_refine_diff_density_rms 0.239
_refine_ls_extinction_coef .
_refine_ls_extinction_method none
_refine_ls_goodness_of_fit_ref 1.018
_refine_ls_hydrogen_treatment constr
_refine_ls_matrix_type full
_refine_ls_number_parameters 110
_refine_ls_number_reflns 2054
_refine_ls_number_restraints 0
_refine_ls_restrained_S_all 1.018
_refine_ls_R_factor_all 0.0419
_refine_ls_R_factor_gt 0.0362
_refine_ls_shift/su_max 0.000
_refine_ls_shift/su_mean 0.000
_refine_ls_structure_factor_coef Fsqd
_refine_ls_weighting_details 'w=1/[\s^2^(Fo^2^)+(0.0100P)^2^+20.0000P] where P=(Fo^2^+2Fc^2^)/3'
_refine_ls_weighting_scheme calc
_refine_ls_wR_factor_gt 0.0841
_refine_ls_wR_factor_ref 0.0863
_reflns_Friedel_coverage 0.000
_reflns_Friedel_fraction_full .
_reflns_Friedel_fraction_max .
_reflns_number_gt 1799
_reflns_number_total 2054
_reflns_threshold_expression 'I > 2\s(I)'
_cod_data_source_file suppl_ncrs-2018-0271_suppl.cif
_cod_data_source_block 1
_cod_original_sg_symbol_H-M 'P 21/c'
_cod_database_code 8105599
_shelx_space_group_comment
;
The symmetry employed for this shelxl refinement is uniquely defined
by the following loop, which should always be used as a source of
symmetry information in preference to the above space-group names.
They are only intended as comments.
;
_shelx_estimated_absorpt_t_min 0.085
_shelx_estimated_absorpt_t_max 0.120

loop_
_space_group_symop_operation_xyz
'x, y, z'
'-x, y+1/2, -z+1/2'
'-x, -y, -z'
'x, -y-1/2, z-1/2'

loop_
_atom_site_label
_atom_site_type_symbol
_atom_site_fract_x
_atom_site_fract_y
_atom_site_fract_z
_atom_site_U_iso_or_equiv
_atom_site_adp_type
_atom_site_occupancy
_atom_site_site_symmetry_order
_atom_site_calc_flag
_atom_site_refinement_flags_posn
_atom_site_refinement_flags_adp
_atom_site_refinement_flags_occupancy
_atom_site_disorder_assembly
_atom_site_disorder_group
C1 C 0.126(2) 0.4790(5) 0.0992(8) 0.032(2) Uani 1 1 d . . . . .
C2 C -0.030(3) 0.5385(5) 0.0869(8) 0.039(2) Uani 1 1 d . . . . .
H2 H -0.0487 0.5649 0.1458 0.047 Uiso 1 1 calc R U . . .
C3 C 0.158(2) 0.4406(5) 0.0114(8) 0.035(2) Uani 1 1 d . . . . .
H3 H 0.2665 0.4007 0.0188 0.042 Uiso 1 1 calc R U . . .
C4 C 0.038(3) 0.3416(6) 0.2018(9) 0.050(3) Uani 1 1 d . . . . .
H4A H -0.0167 0.3131 0.2573 0.075 Uiso 1 1 calc R U . . .
H4B H 0.1550 0.3168 0.1559 0.075 Uiso 1 1 calc R U . . .
H4C H -0.1470 0.3583 0.1618 0.075 Uiso 1 1 calc R U . . .
C5 C 0.225(2) 0.3978(5) 0.2486(8) 0.036(2) Uani 1 1 d . . . . .
C6 C 0.518(3) 0.4601(5) 0.3574(8) 0.042(3) Uani 1 1 d . . . . .
H6 H 0.6445 0.4738 0.4175 0.050 Uiso 1 1 calc R U . . .
C7 C 0.440(3) 0.4974(5) 0.2720(8) 0.041(2) Uani 1 1 d . . . . .
H7 H 0.4979 0.5413 0.2621 0.049 Uiso 1 1 calc R U . . .
Hg1 Hg 0.39779(12) 0.31347(2) 0.46968(4) 0.04825(16) Uani 1 1 d . . . . .
I1 I 0.60515(18) 0.20475(4) 0.38664(7) 0.0480(2) Uani 1 1 d . . . . .
I2 I 0.00610(16) 0.35980(4) 0.60039(6) 0.0457(2) Uani 1 1 d . . . . .
N1 N 0.383(2) 0.3981(5) 0.3440(7) 0.043(2) Uani 1 1 d . . . . .
N2 N 0.2585(19) 0.4585(4) 0.2018(6) 0.0331(18) Uani 1 1 d . . . . .

loop_
_atom_site_aniso_label
_atom_site_aniso_U_11
_atom_site_aniso_U_22
_atom_site_aniso_U_33
_atom_site_aniso_U_23
_atom_site_aniso_U_13
_atom_site_aniso_U_12
C1 0.035(5) 0.024(5) 0.038(5) 0.001(4) 0.008(4) -0.004(4)
C2 0.055(7) 0.029(5) 0.033(5) -0.002(4) 0.008(5) 0.004(5)
C3 0.045(6) 0.021(5) 0.040(6) 0.002(4) 0.010(5) 0.006(4)
C4 0.067(8) 0.042(7) 0.039(6) 0.009(5) -0.003(6) -0.017(6)
C5 0.040(6) 0.034(5) 0.036(6) 0.008(4) 0.008(5) 0.004(4)
C6 0.053(7) 0.041(6) 0.029(5) -0.005(5) -0.003(5) 0.003(5)
C7 0.056(7) 0.031(6) 0.036(6) -0.002(5) 0.005(5) -0.003(5)
Hg1 0.0572(3) 0.0485(3) 0.0394(3) 0.00680(19) 0.0075(2) 0.0175(2)
I1 0.0424(4) 0.0374(4) 0.0649(5) -0.0036(3) 0.0099(4) 0.0019(3)
I2 0.0299(4) 0.0672(5) 0.0389(4) -0.0154(3) 0.0002(3) -0.0001(3)
N1 0.055(6) 0.039(5) 0.034(5) 0.006(4) -0.003(4) 0.008(4)
N2 0.041(5) 0.024(4) 0.032(4) 0.004(3) -0.003(4) 0.002(4)

loop_
_atom_type_symbol
_atom_type_description
_atom_type_scat_dispersion_real
_atom_type_scat_dispersion_imag
_atom_type_scat_source
C C 0.0033 0.0016 'International Tables Vol C Tables 4.2.6.8 and 6.1.1.4'
H H 0.0000 0.0000 'International Tables Vol C Tables 4.2.6.8 and 6.1.1.4'
Hg Hg -2.3894 9.2266 'International Tables Vol C Tables 4.2.6.8 and 6.1.1.4'
I I -0.4742 1.8119 'International Tables Vol C Tables 4.2.6.8 and 6.1.1.4'
N N 0.0061 0.0033 'International Tables Vol C Tables 4.2.6.8 and 6.1.1.4'

loop_
_geom_angle_atom_site_label_1
_geom_angle_atom_site_label_2
_geom_angle_atom_site_label_3
_geom_angle
_geom_angle_site_symmetry_1
_geom_angle_site_symmetry_3
C2 C1 C3 119.5(9) . .
C2 C1 N2 119.8(9) . .
C3 C1 N2 120.6(9) . .
C3 C2 C1 120.8(10) 3_565 .
C3 C2 H2 119.6 3_565 .
C1 C2 H2 119.6 . .
C2 C3 C1 119.7(9) 3_565 .
C2 C3 H3 120.1 3_565 .
C1 C3 H3 120.1 . .
C5 C4 H4A 109.5 . .
C5 C4 H4B 109.5 . .
H4A C4 H4B 109.5 . .
C5 C4 H4C 109.5 . .
H4A C4 H4C 109.5 . .
H4B C4 H4C 109.5 . .
N1 C5 N2 108.8(9) . .
N1 C5 C4 125.1(9) . .
N2 C5 C4 126.0(9) . .
C7 C6 N1 110.3(9) . .
C7 C6 H6 124.9 . .
N1 C6 H6 124.9 . .
C6 C7 N2 106.3(9) . .
C6 C7 H7 126.8 . .
N2 C7 H7 126.8 . .
N1 Hg1 I1 108.3(2) . .
N1 Hg1 I2 101.7(2) . .
I1 Hg1 I2 144.03(3) . .
N1 Hg1 I2 95.7(2) . 1_655
I1 Hg1 I2 98.74(3) . 1_655
I2 Hg1 I2 97.48(3) . 1_655
Hg1 I2 Hg1 97.48(3) . 1_455
C5 N1 C6 106.5(9) . .
C5 N1 Hg1 126.5(7) . .
C6 N1 Hg1 126.8(7) . .
C7 N2 C5 108.0(8) . .
C7 N2 C1 125.0(8) . .
C5 N2 C1 127.0(8) . .

loop_
_geom_bond_atom_site_label_1
_geom_bond_atom_site_label_2
_geom_bond_distance
_geom_bond_site_symmetry_2
C1 C2 1.377(14) .
C1 C3 1.379(14) .
C1 N2 1.423(12) .
C2 C3 1.372(14) 3_565
C2 H2 0.9300 .
C3 C2 1.372(14) 3_565
C3 H3 0.9300 .
C4 C5 1.478(15) .
C4 H4A 0.9600 .
C4 H4B 0.9600 .
C4 H4C 0.9600 .
C5 N1 1.322(13) .
C5 N2 1.374(12) .
C6 C7 1.330(15) .
C6 N1 1.381(14) .
C6 H6 0.9300 .
C7 N2 1.367(13) .
C7 H7 0.9300 .
Hg1 N1 2.331(9) .
Hg1 I1 2.6347(10) .
Hg1 I2 2.6873(10) .
Hg1 I2 3.1005(10) 1_655
I2 Hg1 3.1005(10) 1_455

loop_
_geom_hbond_atom_site_label_D
_geom_hbond_atom_site_label_H
_geom_hbond_atom_site_label_A
_geom_hbond_distance_DH
_geom_hbond_distance_HA
_geom_hbond_distance_DA
_geom_hbond_angle_DHA
_geom_hbond_site_symmetry_A
C7 H7 I2 0.93 3.29 3.972(11) 132.4 3_666
C4 H4A I1 0.96 3.29 4.208(11) 160.9 1_455
C3 H3 I1 0.93 3.18 3.949(10) 141.8 4_565

loop_
_geom_torsion_atom_site_label_1
_geom_torsion_atom_site_label_2
_geom_torsion_atom_site_label_3
_geom_torsion_atom_site_label_4
_geom_torsion
_geom_torsion_site_symmetry_1
_geom_torsion_site_symmetry_2
_geom_torsion_site_symmetry_3
_geom_torsion_site_symmetry_4
C3 C1 C2 C3 1.3(17) . . . 3_565
N2 C1 C2 C3 179.5(9) . . . 3_565
C2 C1 C3 C2 -1.3(17) . . . 3_565
N2 C1 C3 C2 -179.5(9) . . . 3_565
N1 C6 C7 N2 -1.3(13) . . . .
N2 C5 N1 C6 0.2(12) . . . .
C4 C5 N1 C6 -178.7(11) . . . .
N2 C5 N1 Hg1 175.7(7) . . . .
C4 C5 N1 Hg1 -3.2(16) . . . .
C7 C6 N1 C5 0.7(13) . . . .
C7 C6 N1 Hg1 -174.8(8) . . . .
C6 C7 N2 C5 1.4(12) . . . .
C6 C7 N2 C1 -179.7(10) . . . .
N1 C5 N2 C7 -1.0(12) . . . .
C4 C5 N2 C7 177.9(11) . . . .
N1 C5 N2 C1 -179.8(9) . . . .
C4 C5 N2 C1 -1.0(17) . . . .
C2 C1 N2 C7 -48.5(14) . . . .
C3 C1 N2 C7 129.7(11) . . . .
C2 C1 N2 C5 130.1(11) . . . .
C3 C1 N2 C5 -51.7(15) . . . .
